data_7054935
loop_
_publ_author_name
'Li, Xiaoju'
'Sun, Xiaofei'
'Li, Xinxiong'
'Xu, Xiahong'

_publ_section_title
;
 Syntheses and characterizations of six Co(ii) and Mn(ii) coordination
 polymers based on amino-substituted 5-aminoisophthalate and flexible
 bis(imidazolyl) ligands
;
_journal_issue 9
_journal_name_full 'New J. Chem.'
_journal_page_first 6844
_journal_paper_doi 10.1039/C5NJ00706B
_journal_volume 39
_journal_year 2015
_chemical_formula_sum 'C27 H34 Mn N6 O7'
_chemical_formula_weight 609.54
_chemical_name_systematic
; 
 ? 
;
_space_group_IT_number 14
_symmetry_cell_setting monoclinic
_symmetry_space_group_name_Hall '-P 2ybc'
_symmetry_space_group_name_H-M 'P 1 21/c 1'
_atom_sites_solution_hydrogens geom
_atom_sites_solution_primary direct
_atom_sites_solution_secondary difmap
_audit_creation_method SHELXL-97
_audit_update_record
;
2014-12-02 deposited with the CCDC.
2015-06-16 downloaded from the CCDC.
;
_cell_angle_alpha 90.00
_cell_angle_beta 101.072(12)
_cell_angle_gamma 90.00
_cell_formula_units_Z 4
_cell_length_a 9.888(6)
_cell_length_b 19.869(12)
_cell_length_c 15.089(10)
_cell_measurement_temperature 293(2)
_cell_volume 2909(3)
_computing_cell_refinement 'Bruker XSCANS'
_computing_data_collection 'Bruker XSCANS'
_computing_data_reduction 'Bruker SHELXTL'
_computing_molecular_graphics 'Bruker SHELXTL'
_computing_publication_material 'Bruker SHELXTL'
_computing_structure_refinement 'SHELXL-97 (Sheldrick, 1997)'
_computing_structure_solution 'SHELXS-97 (Sheldrick, 1990)'
_diffrn_ambient_temperature 293(2)
_diffrn_measured_fraction_theta_full 0.991
_diffrn_measured_fraction_theta_max 0.991
_diffrn_measurement_device_type 'rigaku MM007 CCD'
_diffrn_measurement_method 'phi and omega scans'
_diffrn_radiation_monochromator graphite
_diffrn_radiation_source 'fine-focus sealed tube'
_diffrn_radiation_type MoK\a
_diffrn_radiation_wavelength 0.71073
_diffrn_reflns_av_R_equivalents 0.0499
_diffrn_reflns_av_sigmaI/netI 0.0547
_diffrn_reflns_limit_h_max 12
_diffrn_reflns_limit_h_min -12
_diffrn_reflns_limit_k_max 21
_diffrn_reflns_limit_k_min -25
_diffrn_reflns_limit_l_max 19
_diffrn_reflns_limit_l_min -19
_diffrn_reflns_number 22426
_diffrn_reflns_theta_full 27.47
_diffrn_reflns_theta_max 27.47
_diffrn_reflns_theta_min 2.10
_diffrn_standards_decay_% none
_diffrn_standards_interval_count none
_diffrn_standards_interval_time none
_diffrn_standards_number none
_exptl_absorpt_coefficient_mu 0.508
_exptl_absorpt_correction_type empirical
_exptl_absorpt_process_details 'SADABS (Sheldrick, 1996)'
_exptl_crystal_colour yellow
_exptl_crystal_density_diffrn 1.392
_exptl_crystal_density_method 'not measured'
_exptl_crystal_description block
_exptl_crystal_F_000 1276
_exptl_crystal_size_max 0.21
_exptl_crystal_size_mid 0.17
_exptl_crystal_size_min 0.12
_refine_diff_density_max 0.343
_refine_diff_density_min -0.714
_refine_diff_density_rms 0.059
_refine_ls_extinction_method none
_refine_ls_goodness_of_fit_ref 1.179
_refine_ls_hydrogen_treatment mixed
_refine_ls_matrix_type full
_refine_ls_number_parameters 393
_refine_ls_number_reflns 6619
_refine_ls_number_restraints 4
_refine_ls_restrained_S_all 1.178
_refine_ls_R_factor_all 0.1126
_refine_ls_R_factor_gt 0.0691
_refine_ls_shift/su_max 0.015
_refine_ls_shift/su_mean 0.000
_refine_ls_structure_factor_coef Fsqd
_refine_ls_weighting_details 'calc w=1/[\s^2^(Fo^2^)+(0.0687P)^2^+0.0000P] where P=(Fo^2^+2Fc^2^)/3'
_refine_ls_weighting_scheme calc
_refine_ls_wR_factor_gt 0.1546
_refine_ls_wR_factor_ref 0.1784
_reflns_number_gt 4578
_reflns_number_total 6619
_reflns_threshold_expression >2sigma(I)
_cod_data_source_file c5nj00706b2.cif
_cod_data_source_block 1017
_cod_depositor_comments
;
The following automatic conversions were performed:

'_symmetry_cell_setting' value 'Monoclinic' changed to 'monoclinic'
according to
/usr/data/users/saulius/crontab/automatic-downloads/rss-feeds/RSC/lib/dictionaries/cif_core.dic
dictionary named 'cif_core.dic' version 2.4.2 from 2011-04-26.

Automatic conversion script
Id: cif_fix_values 3271 2015-04-21 07:52:19Z andrius 

 Adding full bibliography for 7054932--7054937.cif.
;
_cod_original_sg_symbol_H-M P21/c
_cod_database_code 7054935

loop_
_symmetry_equiv_pos_as_xyz
'x, y, z'
'-x, y+1/2, -z+1/2'
'-x, -y, -z'
'x, -y-1/2, z-1/2'

loop_
_atom_site_label
_atom_site_type_symbol
_atom_site_fract_x
_atom_site_fract_y
_atom_site_fract_z
_atom_site_U_iso_or_equiv
_atom_site_adp_type
_atom_site_occupancy
_atom_site_symmetry_multiplicity
_atom_site_calc_flag
_atom_site_refinement_flags
Mn1 Mn 1.0000 1.0000 0.5000 0.03619(19) Uani 1 2 d S
O1 O 1.0057(2) 0.90699(10) 0.42805(13) 0.0456(5) Uani 1 1 d .
N1 N 0.7884(3) 0.96947(14) 0.52610(18) 0.0471(7) Uani 1 1 d .
C1 C 0.9806(3) 0.89250(14) 0.34478(18) 0.0353(7) Uani 1 1 d .
Mn2 Mn 1.0000 0.5000 0.5000 0.0372(2) Uani 1 2 d S
O2 O 0.9690(3) 0.93557(10) 0.28258(13) 0.0487(6) Uani 1 1 d .
N2 N 0.5796(3) 0.92863(14) 0.5227(2) 0.0540(8) Uani 1 1 d .
C2 C 0.9642(3) 0.81843(14) 0.32038(17) 0.0314(6) Uani 1 1 d .
O3 O 1.0060(2) 0.59002(10) 0.42012(14) 0.0450(5) Uani 1 1 d .
N3 N 0.5732(3) 0.57239(16) 0.4924(3) 0.0691(9) Uani 1 1 d .
C3 C 0.9385(3) 0.79830(14) 0.23088(18) 0.0350(7) Uani 1 1 d .
H3 H 0.9247 0.8305 0.1853 0.042 Uiso 1 1 calc R
O4 O 0.9976(3) 0.67046(11) 0.52190(14) 0.0618(7) Uani 1 1 d .
N4 N 0.7832(3) 0.52716(16) 0.5140(2) 0.0589(8) Uani 1 1 d .
C4 C 0.9332(3) 0.72931(15) 0.20843(19) 0.0362(7) Uani 1 1 d .
O5 O 0.3329(3) 0.87496(16) 0.6908(2) 0.0875(9) Uani 1 1 d .
N5 N 0.9117(3) 0.70956(14) 0.11844(15) 0.0512(8) Uani 1 1 d .
H5A H 0.9075 0.6675 0.1048 0.061 Uiso 1 1 calc R
H5B H 0.9025 0.7394 0.0764 0.061 Uiso 1 1 calc R
C5 C 0.9483(3) 0.68204(14) 0.27761(18) 0.0345(6) Uani 1 1 d .
H5 H 0.9443 0.6364 0.2636 0.041 Uiso 1 1 calc R
N6 N 0.3786(4) 0.76223(19) 0.7041(3) 0.0712(10) Uani 1 1 d .
C6 C 0.9695(3) 0.70231(14) 0.36813(18) 0.0317(6) Uani 1 1 d .
C7 C 0.9770(3) 0.77074(14) 0.38915(18) 0.0334(6) Uani 1 1 d .
H7 H 0.9905 0.7845 0.4491 0.040 Uiso 1 1 calc R
C8 C 0.9929(3) 0.65051(15) 0.44223(19) 0.0377(7) Uani 1 1 d .
C9 C 0.7606(4) 0.96890(18) 0.6138(2) 0.0531(9) Uani 1 1 d .
H9 H 0.8204 0.9839 0.6653 0.064 Uiso 1 1 calc R
C10 C 0.6347(4) 0.94346(18) 0.6120(3) 0.0586(10) Uani 1 1 d .
H10 H 0.5924 0.9370 0.6613 0.070 Uiso 1 1 calc R
C11 C 0.6769(4) 0.94437(17) 0.4737(2) 0.0511(9) Uani 1 1 d .
C12 C 0.6561(4) 0.9340(2) 0.3747(2) 0.0658(11) Uani 1 1 d .
H12A H 0.6604 0.8868 0.3620 0.099 Uiso 1 1 calc R
H12B H 0.7269 0.9573 0.3513 0.099 Uiso 1 1 calc R
H12C H 0.5676 0.9513 0.3466 0.099 Uiso 1 1 calc R
C13 C 0.4471(4) 0.89707(18) 0.4905(3) 0.0602(10) Uani 1 1 d .
H13A H 0.4067 0.9164 0.4324 0.072 Uiso 1 1 calc R
H13B H 0.3866 0.9075 0.5322 0.072 Uiso 1 1 calc R
C14 C 0.4532(4) 0.82167(18) 0.4804(2) 0.0513(8) Uani 1 1 d .
C15 C 0.3340(4) 0.7871(2) 0.4499(3) 0.0712(12) Uani 1 1 d .
H15 H 0.2513 0.8104 0.4342 0.085 Uiso 1 1 calc R
C16 C 0.3351(4) 0.7182(2) 0.4422(3) 0.0739(12) Uani 1 1 d .
H16 H 0.2527 0.6957 0.4212 0.089 Uiso 1 1 calc R
C17 C 0.4549(4) 0.68171(19) 0.4648(3) 0.0585(10) Uani 1 1 d .
C18 C 0.5750(4) 0.71621(19) 0.4939(3) 0.0622(10) Uani 1 1 d .
H18 H 0.6577 0.6927 0.5082 0.075 Uiso 1 1 calc R
C19 C 0.5753(4) 0.78564(19) 0.5024(3) 0.0616(10) Uani 1 1 d .
H19 H 0.6578 0.8082 0.5228 0.074 Uiso 1 1 calc R
C20 C 0.4473(4) 0.6059(2) 0.4557(3) 0.0756(13) Uani 1 1 d .
H20A H 0.3756 0.5894 0.4860 0.091 Uiso 1 1 calc R
H20B H 0.4210 0.5945 0.3923 0.091 Uiso 1 1 calc R
C21 C 0.6799(4) 0.55061(18) 0.4559(3) 0.0608(10) Uani 1 1 d .
C22 C 0.7439(5) 0.5351(2) 0.5995(3) 0.0669(11) Uani 1 1 d .
H22 H 0.7973 0.5232 0.6550 0.080 Uiso 1 1 calc R
C23 C 0.6198(5) 0.5621(2) 0.5874(3) 0.0797(13) Uani 1 1 d .
H23 H 0.5711 0.5725 0.6325 0.096 Uiso 1 1 calc R
C24 C 0.6731(5) 0.5525(3) 0.3568(3) 0.0856(14) Uani 1 1 d .
H24A H 0.7106 0.5943 0.3406 0.128 Uiso 1 1 calc R
H24B H 0.5789 0.5486 0.3263 0.128 Uiso 1 1 calc R
H24C H 0.7255 0.5158 0.3394 0.128 Uiso 1 1 calc R
C25 C 0.5252(5) 0.7695(3) 0.7350(3) 0.0923(15) Uani 1 1 d .
H25A H 0.5490 0.7570 0.7976 0.138 Uiso 1 1 calc R
H25B H 0.5512 0.8155 0.7281 0.138 Uiso 1 1 calc R
H25C H 0.5731 0.7409 0.7001 0.138 Uiso 1 1 calc R
C26 C 0.3236(6) 0.6946(3) 0.6948(4) 0.1122(19) Uani 1 1 d .
H26A H 0.2276 0.6962 0.6677 0.168 Uiso 1 1 calc R
H26B H 0.3346 0.6741 0.7533 0.168 Uiso 1 1 calc R
H26C H 0.3723 0.6687 0.6573 0.168 Uiso 1 1 calc R
C27 C 0.2976(5) 0.8151(3) 0.6855(3) 0.0815(13) Uani 1 1 d .
H27 H 0.2041 0.8066 0.6663 0.098 Uiso 1 1 calc R
O1W O 0.9150(3) 1.05193(13) 0.36781(16) 0.0512(6) Uani 1 1 d D
O2W O 1.0775(3) 0.56272(12) 0.62288(15) 0.0519(6) Uani 1 1 d D
H3W H 1.056(4) 0.6002(12) 0.598(2) 0.063(12) Uiso 1 1 d D
H4W H 1.055(4) 0.5630(19) 0.6745(16) 0.069(12) Uiso 1 1 d D
H1W H 0.839(3) 1.071(2) 0.353(3) 0.108(19) Uiso 1 1 d D
H2W H 0.917(4) 1.0196(15) 0.330(2) 0.080(14) Uiso 1 1 d D

loop_
_atom_site_aniso_label
_atom_site_aniso_U_11
_atom_site_aniso_U_22
_atom_site_aniso_U_33
_atom_site_aniso_U_23
_atom_site_aniso_U_13
_atom_site_aniso_U_12
Mn1 0.0563(4) 0.0203(4) 0.0324(3) -0.0027(2) 0.0097(3) -0.0009(3)
O1 0.0812(16) 0.0226(11) 0.0322(11) -0.0041(9) 0.0091(10) 0.0022(11)
N1 0.0553(17) 0.0373(17) 0.0506(16) -0.0023(13) 0.0149(13) -0.0031(14)
C1 0.0501(18) 0.0232(16) 0.0335(15) -0.0037(12) 0.0106(12) 0.0031(13)
Mn2 0.0579(4) 0.0187(4) 0.0360(4) 0.0025(2) 0.0114(3) 0.0014(3)
O2 0.0930(18) 0.0208(11) 0.0332(11) 0.0045(9) 0.0142(11) 0.0022(11)
N2 0.0523(18) 0.0374(17) 0.076(2) 0.0016(15) 0.0211(15) -0.0037(14)
C2 0.0416(16) 0.0203(15) 0.0321(14) 0.0007(11) 0.0065(11) -0.0005(13)
O3 0.0783(16) 0.0192(11) 0.0392(11) 0.0035(9) 0.0152(10) 0.0032(11)
N3 0.066(2) 0.0374(19) 0.106(3) -0.0053(18) 0.022(2) -0.0027(17)
C3 0.0494(18) 0.0261(16) 0.0293(14) 0.0033(11) 0.0071(12) 0.0014(14)
O4 0.128(2) 0.0279(13) 0.0312(12) 0.0053(9) 0.0185(12) 0.0070(13)
N4 0.066(2) 0.0412(18) 0.070(2) 0.0047(15) 0.0166(16) 0.0012(16)
C4 0.0468(17) 0.0297(16) 0.0308(14) -0.0050(12) 0.0041(12) -0.0034(14)
O5 0.093(2) 0.067(2) 0.104(2) 0.0087(18) 0.0233(18) 0.0106(19)
N5 0.094(2) 0.0292(15) 0.0292(13) -0.0060(11) 0.0080(13) -0.0050(15)
C5 0.0478(17) 0.0209(15) 0.0352(15) -0.0023(12) 0.0084(12) -0.0014(13)
N6 0.078(3) 0.059(2) 0.077(2) 0.0035(18) 0.0154(19) 0.002(2)
C6 0.0384(16) 0.0223(15) 0.0350(15) 0.0004(11) 0.0085(11) -0.0009(12)
C7 0.0486(18) 0.0250(15) 0.0272(14) 0.0003(11) 0.0087(12) 0.0007(13)
C8 0.0554(19) 0.0248(17) 0.0337(15) 0.0031(12) 0.0106(13) -0.0021(14)
C9 0.070(2) 0.043(2) 0.049(2) -0.0008(16) 0.0171(17) 0.0001(19)
C10 0.079(3) 0.042(2) 0.060(2) 0.0035(17) 0.027(2) 0.003(2)
C11 0.057(2) 0.034(2) 0.066(2) -0.0031(16) 0.0199(18) -0.0001(17)
C12 0.067(3) 0.070(3) 0.060(2) -0.016(2) 0.0116(18) -0.007(2)
C13 0.052(2) 0.042(2) 0.090(3) 0.0044(19) 0.0208(19) 0.0045(18)
C14 0.048(2) 0.038(2) 0.068(2) 0.0009(17) 0.0126(16) -0.0013(17)
C15 0.039(2) 0.047(2) 0.125(4) 0.005(2) 0.010(2) 0.0027(19)
C16 0.041(2) 0.050(3) 0.127(4) -0.002(2) 0.008(2) -0.0060(19)
C17 0.045(2) 0.040(2) 0.089(3) -0.0069(19) 0.0099(18) -0.0029(17)
C18 0.041(2) 0.041(2) 0.102(3) -0.004(2) 0.0056(19) 0.0027(17)
C19 0.041(2) 0.039(2) 0.102(3) -0.007(2) 0.0065(19) -0.0040(17)
C20 0.047(2) 0.046(2) 0.131(4) -0.008(2) 0.010(2) -0.0002(19)
C21 0.066(2) 0.036(2) 0.077(3) 0.0016(19) 0.006(2) -0.0048(19)
C22 0.075(3) 0.067(3) 0.061(2) -0.007(2) 0.017(2) -0.011(2)
C23 0.095(4) 0.067(3) 0.086(3) -0.022(2) 0.042(3) -0.010(3)
C24 0.098(3) 0.095(4) 0.058(3) 0.010(2) 0.002(2) -0.007(3)
C25 0.085(4) 0.080(3) 0.105(4) -0.001(3) 0.002(3) 0.005(3)
C26 0.124(5) 0.075(4) 0.141(5) -0.007(3) 0.032(4) -0.015(4)
C27 0.073(3) 0.085(4) 0.087(3) 0.007(3) 0.019(2) -0.003(3)
O1W 0.0749(18) 0.0355(14) 0.0417(13) 0.0001(11) 0.0075(12) 0.0100(13)
O2W 0.0897(19) 0.0286(14) 0.0372(13) 0.0017(10) 0.0119(13) 0.0040(13)

loop_
_atom_type_symbol
_atom_type_description
_atom_type_scat_dispersion_real
_atom_type_scat_dispersion_imag
_atom_type_scat_source
C C 0.0033 0.0016 'International Tables Vol C Tables 4.2.6.8 and 6.1.1.4'
H H 0.0000 0.0000 'International Tables Vol C Tables 4.2.6.8 and 6.1.1.4'
N N 0.0061 0.0033 'International Tables Vol C Tables 4.2.6.8 and 6.1.1.4'
O O 0.0106 0.0060 'International Tables Vol C Tables 4.2.6.8 and 6.1.1.4'
Mn Mn 0.3368 0.7283 'International Tables Vol C Tables 4.2.6.8 and 6.1.1.4'

loop_
_geom_angle_atom_site_label_1
_geom_angle_atom_site_label_2
_geom_angle_atom_site_label_3
_geom_angle
_geom_angle_site_symmetry_1
_geom_angle_site_symmetry_3
O1 Mn1 O1 180.000(1) 3_776 .
O1 Mn1 O1W 89.32(9) 3_776 3_776
O1 Mn1 O1W 90.68(9) . 3_776
O1 Mn1 O1W 90.68(9) 3_776 .
O1 Mn1 O1W 89.32(9) . .
O1W Mn1 O1W 180.000(1) 3_776 .
O1 Mn1 N1 91.57(9) 3_776 .
O1 Mn1 N1 88.43(9) . .
O1W Mn1 N1 85.65(10) 3_776 .
O1W Mn1 N1 94.35(10) . .
O1 Mn1 N1 88.43(9) 3_776 3_776
O1 Mn1 N1 91.57(9) . 3_776
O1W Mn1 N1 94.35(10) 3_776 3_776
O1W Mn1 N1 85.65(10) . 3_776
N1 Mn1 N1 180.00(4) . 3_776
C1 O1 Mn1 132.64(18) . .
C11 N1 C9 105.6(3) . .
C11 N1 Mn1 133.0(2) . .
C9 N1 Mn1 121.1(2) . .
O2 C1 O1 123.9(3) . .
O2 C1 C2 119.2(2) . .
O1 C1 C2 116.9(2) . .
O3 Mn2 O3 180.00(10) 3_766 .
O3 Mn2 O2W 87.68(9) 3_766 3_766
O3 Mn2 O2W 92.32(9) . 3_766
O3 Mn2 O2W 92.32(9) 3_766 .
O3 Mn2 O2W 87.68(9) . .
O2W Mn2 O2W 180.000(1) 3_766 .
O3 Mn2 N4 90.99(10) 3_766 .
O3 Mn2 N4 89.01(10) . .
O2W Mn2 N4 91.71(11) 3_766 .
O2W Mn2 N4 88.29(11) . .
O3 Mn2 N4 89.01(10) 3_766 3_766
O3 Mn2 N4 90.99(10) . 3_766
O2W Mn2 N4 88.29(11) 3_766 3_766
O2W Mn2 N4 91.71(11) . 3_766
N4 Mn2 N4 180.00(16) . 3_766
C11 N2 C10 107.1(3) . .
C11 N2 C13 127.4(3) . .
C10 N2 C13 125.4(3) . .
C3 C2 C7 120.2(3) . .
C3 C2 C1 120.5(2) . .
C7 C2 C1 119.2(2) . .
C8 O3 Mn2 128.70(18) . .
C21 N3 C20 133.1(4) . .
C21 N3 C23 103.6(3) . .
C20 N3 C23 122.9(4) . .
C2 C3 C4 120.4(2) . .
C21 N4 C22 104.8(4) . .
C21 N4 Mn2 131.4(3) . .
C22 N4 Mn2 122.6(3) . .
N5 C4 C5 121.1(3) . .
N5 C4 C3 120.0(3) . .
C5 C4 C3 118.8(3) . .
C4 C5 C6 120.8(3) . .
C27 N6 C25 121.3(4) . .
C27 N6 C26 121.2(5) . .
C25 N6 C26 117.4(4) . .
C7 C6 C5 119.6(2) . .
C7 C6 C8 120.3(2) . .
C5 C6 C8 120.1(2) . .
C2 C7 C6 120.0(2) . .
O4 C8 O3 124.5(3) . .
O4 C8 C6 117.8(3) . .
O3 C8 C6 117.7(2) . .
C10 C9 N1 109.5(3) . .
C9 C10 N2 106.9(3) . .
N1 C11 N2 111.0(3) . .
N1 C11 C12 126.3(3) . .
N2 C11 C12 122.8(3) . .
N2 C13 C14 114.4(3) . .
C15 C14 C19 118.4(3) . .
C15 C14 C13 119.0(3) . .
C19 C14 C13 122.5(3) . .
C14 C15 C16 120.6(3) . .
C15 C16 C17 121.7(3) . .
C18 C17 C16 118.0(4) . .
C18 C17 C20 123.5(3) . .
C16 C17 C20 118.5(3) . .
C17 C18 C19 121.0(3) . .
C18 C19 C14 120.3(3) . .
N3 C20 C17 113.9(3) . .
N4 C21 N3 114.6(4) . .
N4 C21 C24 124.5(4) . .
N3 C21 C24 120.9(4) . .
C23 C22 N4 109.1(4) . .
C22 C23 N3 108.0(4) . .
O5 C27 N6 126.9(5) . .

loop_
_geom_bond_atom_site_label_1
_geom_bond_atom_site_label_2
_geom_bond_distance
_geom_bond_site_symmetry_2
Mn1 O1 2.150(2) 3_776
Mn1 O1 2.150(2) .
Mn1 O1W 2.260(3) 3_776
Mn1 O1W 2.260(3) .
Mn1 N1 2.284(3) .
Mn1 N1 2.284(3) 3_776
O1 C1 1.266(3) .
N1 C11 1.325(4) .
N1 C9 1.403(4) .
C1 O2 1.259(3) .
C1 C2 1.518(4) .
Mn2 O3 2.164(2) 3_766
Mn2 O3 2.164(2) .
Mn2 O2W 2.243(3) 3_766
Mn2 O2W 2.243(3) .
Mn2 N4 2.259(3) .
Mn2 N4 2.259(3) 3_766
N2 C11 1.357(4) .
N2 C10 1.386(5) .
N2 C13 1.450(5) .
C2 C3 1.384(4) .
C2 C7 1.393(4) .
O3 C8 1.261(3) .
N3 C21 1.351(5) .
N3 C20 1.427(5) .
N3 C23 1.434(5) .
C3 C4 1.410(4) .
O4 C8 1.258(3) .
N4 C21 1.297(5) .
N4 C22 1.427(5) .
C4 N5 1.390(3) .
C4 C5 1.391(4) .
O5 C27 1.237(5) .
C5 C6 1.401(4) .
N6 C27 1.318(5) .
N6 C25 1.443(6) .
N6 C26 1.445(6) .
C6 C7 1.395(4) .
C6 C8 1.505(4) .
C9 C10 1.339(5) .
C11 C12 1.483(5) .
C13 C14 1.508(5) .
C14 C15 1.366(5) .
C14 C19 1.388(5) .
C15 C16 1.374(6) .
C16 C17 1.375(5) .
C17 C18 1.369(5) .
C17 C20 1.513(5) .
C18 C19 1.385(5) .
C21 C24 1.485(5) .
C22 C23 1.319(6) .

loop_
_geom_hbond_atom_site_label_D
_geom_hbond_atom_site_label_H
_geom_hbond_atom_site_label_A
_geom_hbond_distance_DH
_geom_hbond_distance_HA
_geom_hbond_distance_DA
_geom_hbond_angle_DHA
_geom_hbond_site_symmetry_A
N5 H5B O4 0.86 2.25 3.000(4) 145.7 4_575
O2W H3W O4 0.844(18) 1.83(2) 2.658(3) 168(4) .
O2W H4W O2 0.847(18) 1.982(19) 2.820(3) 170(4) 4_576
O1W H1W O5 0.835(19) 2.01(2) 2.841(4) 173(5) 3_676
O1W H2W O2 0.862(19) 1.92(2) 2.747(3) 159(4) .
N5 H5B O4 0.86 2.25 3.000(4) 145.7 4_575
C9 H9 O2 0.93 2.62 3.404(5) 141.8 3_776
C12 H12B O1W 0.96 2.62 3.486(5) 149.7 .
C13 H13B O5 0.97 2.63 3.451(5) 142.6 .
C22 H22 O2 0.93 2.45 3.250(5) 144.0 4_576
C24 H24C O2W 0.96 2.47 3.335(6) 149.2 3_766
O2W H3W O3 0.844(18) 2.64(3) 3.053(4) 112(3) .
O2W H3W O4 0.844(18) 1.83(2) 2.658(3) 168(4) .
O2W H4W O2 0.847(18) 1.982(19) 2.820(3) 170(4) 4_576
O1W H1W O5 0.835(19) 2.01(2) 2.841(4) 173(5) 3_676
O1W H2W O2 0.862(19) 1.92(2) 2.747(3) 159(4) .
